data_2020748
loop_
_publ_author_name
'Stenger-Smith, Jenny'
'Chakraborty, Indranil'
'Carrington, Samantha'
'Mascharak, Pradip'

_publ_section_title
;
 Synthesis and structures of photoactive manganese--carbonyl complexes
 derived from 2-(pyridin-2-yl)-1,3-benzothiazole and
 2-(quinolin-2-yl)-1,3-benzothiazole
;
_journal_coeditor_code SK3653
_journal_issue 4
_journal_name_full 'Acta Crystallographica Section C'
_journal_page_first
;
;
_journal_paper_doi 10.1107/S2053229617004429
_journal_volume 73
_journal_year 2017
_chemical_formula_iupac '[Mn Cl (C12 H8 N2 S) (C O)3]'
_chemical_formula_moiety 'C15 H8 Cl Mn N2 O3 S'
_chemical_formula_sum 'C15 H8 Cl Mn N2 O3 S'
_chemical_formula_weight 386.68
_chemical_name_systematic Tricarbonylchlorido[2-(pyridin-2-yl)-1,3-benzothiazole-\k^2^<i>N</i>,<i>N</i>']manganese(I)
_space_group_crystal_system monoclinic
_space_group_IT_number 14
_space_group_name_Hall '-P 2ybc'
_space_group_name_H-M_alt 'P 1 21/c 1'
_symmetry_space_group_name_Hall '-P 2ybc'
_symmetry_space_group_name_H-M 'P 1 21/c 1'
_atom_sites_solution_hydrogens geom
_atom_sites_solution_primary direct
_atom_sites_solution_secondary difmap
_audit_creation_method
;
Olex2 1.2
(compiled 2016.02.19 svn.r3266 for OlexSys, GUI svn.r5155)
;
_cell_angle_alpha 90
_cell_angle_beta 106.756(2)
_cell_angle_gamma 90
_cell_formula_units_Z 4
_cell_length_a 15.008(3)
_cell_length_b 11.798(3)
_cell_length_c 9.0384(19)
_cell_measurement_reflns_used 2080
_cell_measurement_temperature 296(2)
_cell_measurement_theta_max 23.272
_cell_measurement_theta_min 2.835
_cell_volume 1532.4(6)
_computing_cell_refinement
;
SAINT (Bruker, 2015)
;
_computing_data_collection
;
APEX2 (Bruker, 2015)
;
_computing_data_reduction
;
SAINT (Bruker, 2015)
;
_computing_molecular_graphics
;
<i>OLEX2</i> (Dolomanov <i>et al.</i>,  2009)
;
_computing_publication_material
;
<i>OLEX2</i> (Dolomanov <i>et al.</i>,  2009)
;
_computing_structure_refinement
;
SHELXL2014 (Sheldrick, 2015b)
;
_computing_structure_solution
;
SHELXT (Sheldrick, 2015a)
;
_diffrn_ambient_temperature 296.15
_diffrn_measured_fraction_theta_full 0.998
_diffrn_measured_fraction_theta_max 0.985
_diffrn_measurement_device_type 'Bruker APEX-II CCD'
_diffrn_measurement_method '\w scans'
_diffrn_radiation_type MoK\a
_diffrn_radiation_wavelength 0.71073
_diffrn_reflns_av_R_equivalents 0.0633
_diffrn_reflns_limit_h_max 19
_diffrn_reflns_limit_h_min -15
_diffrn_reflns_limit_k_max 14
_diffrn_reflns_limit_k_min -15
_diffrn_reflns_limit_l_max 11
_diffrn_reflns_limit_l_min -12
_diffrn_reflns_number 12045
_diffrn_reflns_theta_full 26.000
_diffrn_reflns_theta_max 28.362
_diffrn_reflns_theta_min 2.233
_exptl_absorpt_coefficient_mu 1.186
_exptl_absorpt_correction_T_max 0.7457
_exptl_absorpt_correction_T_min 0.6369
_exptl_absorpt_correction_type multi-scan
_exptl_absorpt_process_details
;
(SADABS; Bruker, 2015)
;
_exptl_crystal_colour orange
_exptl_crystal_density_diffrn 1.676
_exptl_crystal_description block
_exptl_crystal_F_000 776
_exptl_crystal_size_max 0.20
_exptl_crystal_size_mid 0.18
_exptl_crystal_size_min 0.15
_refine_diff_density_max 1.419
_refine_diff_density_min -0.725
_refine_ls_extinction_method none
_refine_ls_goodness_of_fit_ref 1.039
_refine_ls_hydrogen_treatment constr
_refine_ls_matrix_type full
_refine_ls_number_parameters 208
_refine_ls_number_reflns 3769
_refine_ls_number_restraints 0
_refine_ls_restrained_S_all 1.039
_refine_ls_R_factor_all 0.1304
_refine_ls_R_factor_gt 0.0652
_refine_ls_shift/su_max 0.000
_refine_ls_shift/su_mean 0.000
_refine_ls_structure_factor_coef Fsqd
_refine_ls_weighting_details 'w=1/[\s^2^(Fo^2^)+(0.0911P)^2^+0.5032P] where P=(Fo^2^+2Fc^2^)/3'
_refine_ls_weighting_scheme calc
_refine_ls_wR_factor_gt 0.1625
_refine_ls_wR_factor_ref 0.1962
_reflns_number_gt 2011
_reflns_number_total 3769
_reflns_threshold_expression 'I > 2\s(I)'
_cod_data_source_file sk3653sup1.cif
_cod_data_source_block 1
_cod_database_code 2020748
_shelx_space_group_comment
;
The symmetry employed for this shelxl refinement is uniquely defined
by the following loop, which should always be used as a source of
symmetry information in preference to the above space-group names.
They are only intended as comments.
;

loop_
_space_group_symop_operation_xyz
'x, y, z'
'-x, y+1/2, -z+1/2'
'-x, -y, -z'
'x, -y-1/2, z-1/2'

loop_
_atom_site_type_symbol
_atom_site_label
_atom_site_fract_x
_atom_site_fract_y
_atom_site_fract_z
_atom_site_U_iso_or_equiv
_atom_site_adp_type
_atom_site_calc_flag
_atom_site_occupancy
Mn Mn1 0.21696(5) 0.58024(6) 0.54247(8) 0.0446(3) Uani d 1
Cl Cl1 0.33441(10) 0.54251(11) 0.77959(15) 0.0539(4) Uani d 1
S S1 0.32007(10) 0.25126(12) 0.40244(17) 0.0562(4) Uani d 1
N N2 0.2301(3) 0.4123(3) 0.4925(5) 0.0438(10) Uani d 1
N N1 0.3228(3) 0.5858(3) 0.4367(5) 0.0470(10) Uani d 1
O O1 0.0652(3) 0.6233(4) 0.2622(5) 0.0739(12) Uani d 1
O O3 0.2145(3) 0.8264(3) 0.5838(5) 0.0738(12) Uani d 1
O O2 0.0768(3) 0.5793(3) 0.7135(5) 0.0762(13) Uani d 1
C C9 0.2976(4) 0.3910(4) 0.4308(5) 0.0426(11) Uani d 1
C C8 0.3485(4) 0.4873(5) 0.3921(6) 0.0486(13) Uani d 1
C C10 0.2299(3) 0.2129(4) 0.4774(5) 0.0436(11) Uani d 1
C C15 0.1901(4) 0.3112(4) 0.5174(5) 0.0467(12) Uani d 1
C C14 0.1145(4) 0.2997(4) 0.5814(6) 0.0502(13) Uani d 1
H H14 0.0866 0.3628 0.6108 0.060 Uiso calc 1
C C4 0.3669(4) 0.6794(5) 0.4075(7) 0.0555(14) Uani d 1
H H4 0.3509 0.7493 0.4401 0.067 Uiso calc 1
C C1 0.1272(4) 0.6041(4) 0.3686(6) 0.0518(13) Uani d 1
C C3 0.2186(3) 0.7305(5) 0.5728(6) 0.0489(13) Uani d 1
C C13 0.0845(4) 0.1936(5) 0.5981(6) 0.0568(14) Uani d 1
H H13 0.0348 0.1844 0.6392 0.068 Uiso calc 1
C C2 0.1313(4) 0.5749(4) 0.6474(6) 0.0516(13) Uani d 1
C C11 0.1987(4) 0.1060(5) 0.4960(6) 0.0600(15) Uani d 1
H H11 0.2265 0.0419 0.4688 0.072 Uiso calc 1
C C7 0.4159(4) 0.4759(5) 0.3145(7) 0.0622(16) Uani d 1
H H7 0.4314 0.4049 0.2845 0.075 Uiso calc 1
C C12 0.1253(5) 0.0978(5) 0.5559(7) 0.0637(16) Uani d 1
H H12 0.1021 0.0266 0.5688 0.076 Uiso calc 1
C C5 0.4343(4) 0.6760(5) 0.3322(7) 0.0641(16) Uani d 1
H H5 0.4626 0.7427 0.3146 0.077 Uiso calc 1
C C6 0.4599(4) 0.5741(6) 0.2827(8) 0.0739(18) Uani d 1
H H6 0.5047 0.5704 0.2301 0.089 Uiso calc 1

loop_
_atom_site_aniso_label
_atom_site_aniso_U_11
_atom_site_aniso_U_22
_atom_site_aniso_U_33
_atom_site_aniso_U_12
_atom_site_aniso_U_13
_atom_site_aniso_U_23
Mn1 0.0526(5) 0.0372(4) 0.0472(5) 0.0091(3) 0.0196(4) -0.0022(3)
Cl1 0.0635(9) 0.0466(8) 0.0506(7) 0.0070(6) 0.0146(6) -0.0024(6)
S1 0.0699(10) 0.0419(8) 0.0618(9) 0.0092(6) 0.0269(7) -0.0058(6)
N2 0.052(3) 0.035(2) 0.045(2) 0.0037(18) 0.0160(19) -0.0028(18)
N1 0.051(3) 0.039(2) 0.053(2) 0.0034(19) 0.018(2) 0.0075(19)
O1 0.068(3) 0.086(3) 0.063(3) 0.014(2) 0.011(2) 0.002(2)
O3 0.095(3) 0.046(3) 0.086(3) 0.009(2) 0.034(3) -0.001(2)
O2 0.087(3) 0.066(3) 0.096(3) 0.013(2) 0.058(3) 0.010(2)
C9 0.050(3) 0.038(3) 0.042(3) 0.004(2) 0.017(2) -0.002(2)
C8 0.051(3) 0.050(3) 0.048(3) 0.008(2) 0.018(2) 0.000(2)
C10 0.054(3) 0.038(3) 0.040(3) 0.002(2) 0.015(2) -0.001(2)
C15 0.060(3) 0.037(3) 0.039(3) -0.005(2) 0.007(2) 0.001(2)
C14 0.052(3) 0.045(3) 0.059(3) -0.002(2) 0.024(3) 0.000(2)
C4 0.057(4) 0.044(3) 0.070(4) 0.001(2) 0.026(3) 0.012(3)
C1 0.056(3) 0.049(3) 0.056(3) 0.012(2) 0.025(3) -0.002(2)
C3 0.052(3) 0.047(3) 0.050(3) 0.007(2) 0.017(3) 0.000(2)
C13 0.067(4) 0.050(3) 0.059(3) -0.006(3) 0.026(3) 0.003(3)
C2 0.066(4) 0.034(3) 0.058(3) 0.008(2) 0.023(3) 0.000(2)
C11 0.083(4) 0.039(3) 0.057(3) 0.002(3) 0.018(3) -0.002(2)
C7 0.063(4) 0.069(4) 0.064(4) 0.020(3) 0.033(3) 0.003(3)
C12 0.075(4) 0.054(4) 0.060(3) -0.011(3) 0.015(3) 0.004(3)
C5 0.053(4) 0.060(4) 0.083(4) -0.001(3) 0.026(3) 0.014(3)
C6 0.063(4) 0.083(5) 0.085(5) 0.011(4) 0.035(4) 0.020(4)

loop_
_atom_type_symbol
_atom_type_description
_atom_type_scat_dispersion_real
_atom_type_scat_dispersion_imag
_atom_type_scat_source
C C 0.0033 0.0016 'International Tables Vol C Tables 4.2.6.8 and 6.1.1.4'
H H 0.0000 0.0000 'International Tables Vol C Tables 4.2.6.8 and 6.1.1.4'
Cl Cl 0.1484 0.1585 'International Tables Vol C Tables 4.2.6.8 and 6.1.1.4'
Mn Mn 0.3368 0.7283 'International Tables Vol C Tables 4.2.6.8 and 6.1.1.4'
N N 0.0061 0.0033 'International Tables Vol C Tables 4.2.6.8 and 6.1.1.4'
O O 0.0106 0.0060 'International Tables Vol C Tables 4.2.6.8 and 6.1.1.4'
S S 0.1246 0.1234 'International Tables Vol C Tables 4.2.6.8 and 6.1.1.4'

loop_
_geom_angle_atom_site_label_1
_geom_angle_atom_site_label_2
_geom_angle_atom_site_label_3
_geom_angle
_geom_angle_publ_flag
N2 Mn1 Cl1 85.68(12) y
N2 Mn1 N1 78.15(16) y
N1 Mn1 Cl1 87.39(12) y
C1 Mn1 Cl1 177.79(19) y
C1 Mn1 N2 93.2(2) y
C1 Mn1 N1 94.2(2) y
C1 Mn1 C3 87.2(2) y
C1 Mn1 C2 89.8(2) y
C3 Mn1 Cl1 94.19(16) y
C3 Mn1 N2 171.6(2) y
C3 Mn1 N1 93.5(2) y
C3 Mn1 C2 86.2(2) y
C2 Mn1 Cl1 88.60(18) y
C2 Mn1 N2 102.1(2) y
C2 Mn1 N1 175.9(2) y
C9 S1 C10 89.1(2) ?
C9 N2 Mn1 114.4(3) ?
C9 N2 C15 109.2(4) ?
C15 N2 Mn1 136.2(3) ?
C8 N1 Mn1 116.1(3) ?
C8 N1 C4 117.1(5) ?
C4 N1 Mn1 126.7(4) ?
N2 C9 S1 117.1(4) ?
N2 C9 C8 118.1(4) ?
C8 C9 S1 124.8(4) ?
N1 C8 C9 113.0(4) ?
N1 C8 C7 123.7(5) ?
C7 C8 C9 123.3(5) ?
C15 C10 S1 108.8(4) ?
C11 C10 S1 128.2(4) ?
C11 C10 C15 123.0(5) ?
N2 C15 C10 115.8(5) ?
N2 C15 C14 125.7(5) ?
C10 C15 C14 118.5(5) ?
C15 C14 H14 121.2 ?
C13 C14 C15 117.6(5) ?
C13 C14 H14 121.2 ?
N1 C4 H4 118.5 ?
N1 C4 C5 123.0(5) ?
C5 C4 H4 118.5 ?
O1 C1 Mn1 175.0(5) ?
O3 C3 Mn1 175.5(5) ?
C14 C13 H13 118.8 ?
C14 C13 C12 122.3(6) ?
C12 C13 H13 118.8 ?
O2 C2 Mn1 175.4(5) ?
C10 C11 H11 121.4 ?
C12 C11 C10 117.2(5) ?
C12 C11 H11 121.4 ?
C8 C7 H7 120.8 ?
C8 C7 C6 118.4(6) ?
C6 C7 H7 120.8 ?
C13 C12 H12 119.3 ?
C11 C12 C13 121.4(5) ?
C11 C12 H12 119.3 ?
C4 C5 H5 119.9 ?
C4 C5 C6 120.1(6) ?
C6 C5 H5 119.9 ?
C7 C6 H6 121.2 ?
C5 C6 C7 117.6(6) ?
C5 C6 H6 121.2 ?

loop_
_geom_bond_atom_site_label_1
_geom_bond_atom_site_label_2
_geom_bond_distance
_geom_bond_publ_flag
Mn1 Cl1 2.3916(15) y
Mn1 N2 2.054(4) y
Mn1 N1 2.078(4) y
Mn1 C1 1.773(6) y
Mn1 C3 1.793(6) y
Mn1 C2 1.805(6) y
S1 C9 1.717(5) ?
S1 C10 1.740(5) ?
N2 C9 1.314(6) ?
N2 C15 1.383(6) ?
N1 C8 1.324(6) ?
N1 C4 1.352(6) ?
O1 C1 1.150(6) ?
O3 C3 1.140(6) ?
O2 C2 1.145(6) ?
C9 C8 1.466(7) ?
C8 C7 1.394(7) ?
C10 C15 1.399(7) ?
C10 C11 1.371(7) ?
C15 C14 1.422(7) ?
C14 H14 0.9300 ?
C14 C13 1.353(7) ?
C4 H4 0.9300 ?
C4 C5 1.372(7) ?
C13 H13 0.9300 ?
C13 C12 1.390(8) ?
C11 H11 0.9300 ?
C11 C12 1.364(8) ?
C7 H7 0.9300 ?
C7 C6 1.403(8) ?
C12 H12 0.9300 ?
C5 H5 0.9300 ?
C5 C6 1.376(8) ?
C6 H6 0.9300 ?

loop_
_geom_torsion_atom_site_label_1
_geom_torsion_atom_site_label_2
_geom_torsion_atom_site_label_3
_geom_torsion_atom_site_label_4
_geom_torsion
Mn1 N2 C9 S1 174.1(2)
Mn1 N2 C9 C8 -5.5(6)
Mn1 N2 C15 C10 -172.6(3)
Mn1 N2 C15 C14 6.4(8)
Mn1 N1 C8 C9 -1.5(5)
Mn1 N1 C8 C7 177.6(4)
Mn1 N1 C4 C5 -177.7(4)
S1 C9 C8 N1 -174.9(4)
S1 C9 C8 C7 6.0(7)
S1 C10 C15 N2 -1.0(5)
S1 C10 C15 C14 179.9(4)
S1 C10 C11 C12 -179.1(4)
N2 C9 C8 N1 4.7(7)
N2 C9 C8 C7 -174.4(5)
N2 C15 C14 C13 -179.7(5)
N1 C8 C7 C6 0.6(8)
N1 C4 C5 C6 -0.1(9)
C9 S1 C10 C15 0.1(4)
C9 S1 C10 C11 179.5(5)
C9 N2 C15 C10 1.6(6)
C9 N2 C15 C14 -179.5(5)
C9 C8 C7 C6 179.6(5)
C8 N1 C4 C5 1.5(8)
C8 C7 C6 C5 0.7(9)
C10 S1 C9 N2 0.8(4)
C10 S1 C9 C8 -179.6(4)
C10 C15 C14 C13 -0.8(7)
C10 C11 C12 C13 -0.7(9)
C15 N2 C9 S1 -1.5(5)
C15 N2 C9 C8 178.9(4)
C15 C10 C11 C12 0.2(8)
C15 C14 C13 C12 0.4(8)
C14 C13 C12 C11 0.4(9)
C4 N1 C8 C9 179.2(4)
C4 N1 C8 C7 -1.7(8)
C4 C5 C6 C7 -1.0(9)
C11 C10 C15 N2 179.5(5)
C11 C10 C15 C14 0.5(7)

_cod_database_fobs_code 2020748
